data_2100885
loop_
_publ_author_name
'Prout, K.'
'Mtetwa, V. S. B.'
'Rossotti, F. J. C.'

_publ_section_title
;
 Structure and stability of carboxylate complexes. XIX. The structures
 of diamminebis(glycolato)copper(II),
 tetraamminebis(ethoxyacetato)copper(II),
 bis(glycolato)bis(pyridine)copper(II) and
 bis(ethoxyacetato)bis(pyridine)copper(II)
;
_journal_issue 1
_journal_name_full 'Acta Crystallographica Section B'
_journal_page_first 73
_journal_page_last 79
_journal_paper_doi 10.1107/S010876819200661X
_journal_volume 49
_journal_year 1993
_chemical_formula_sum 'C18 H24 Cu N2 O6'
_chemical_formula_weight 427.9
_symmetry_cell_setting monoclinic
_symmetry_space_group_name_Hall '-C 2yc'
_symmetry_space_group_name_H-M 'C 1 2/c 1'
_cell_angle_alpha 90
_cell_angle_beta 99.19(2)
_cell_angle_gamma 90
_cell_formula_units_Z 4
_cell_length_a 9.579(5)
_cell_length_b 14.220(10)
_cell_length_c 13.904(3)
_cell_volume 1869.6(17)
_diffrn_radiation_type Mo
_diffrn_radiation_wavelength 0.71069
_exptl_absorpt_coefficient_mu 1.19
_exptl_crystal_density_diffrn 1.52
_exptl_crystal_F_000 892
_cod_data_source_file ha0096.cif
_cod_data_source_block ha0096d
_cod_original_cell_volume 1870
_cod_original_formula_sum 'C18 H24 Cu1 N2 O6'
_cod_database_code 2100885

loop_
_atom_site_label
_atom_site_fract_x
_atom_site_fract_y
_atom_site_fract_z
_atom_site_U_iso_or_equiv
Cu .0000 .14180(10) .2500 .0245
N(1) .0000 -.0042(2) .2500 .0250
N(2) .0000 .2872(2) .2500 .0287
C(33) .0000 -.2000(2) .2500 .0378
C(333) .0000 .4830(3) .2500 .0403
O(3) .0117(2) .1280(2) .42370(10) .0337
C(3) -.0832(4) .1353(3) .4932(2) .0391
C(4) -.2310(4) .1344(4) .4418(3) .0498
C(111) -.0102(4) .3364(2) .1665(2) .0343
O(2) .3808(3) .1392(2) .4219(2) .0476
O(1) .2001(2) .1446(2) .30150(10) .0319
C(222) -.0094(4) .4339(2) .1638(3) .0399
C(11) -.1178(3) -.0523(2) .2556(2) .0312
C(22) -.1212(4) -.1510(2) .2566(3) .0368
C(2) .1553(4) .1297(2) .4662(2) .0349
C(1) .2541(3) .1375(2) .3913(2) .0312
H(333) .0000 .541(5) .2500 .055(18)
H(33) .0000 -.273(5) .2500 .07(2)
H(30) -.056(4) .195(3) .533(3) .033(9)
H(11) -.202(4) -.019(2) .259(3) .030(9)
H(31) -.067(4) .085(3) .534(3) .051(12)
H(22) -.210(4) -.180(3) .262(3) .048(12)
H(201) .185(5) .084(3) .501(4) .064(14)
H(401) -.298(5) .141(3) .481(3) .053(12)
H(402) -.249(5) .190(4) .399(4) .068(15)
H(202) .177(4) .190(3) .513(3) .053(12)
H(403) -.255(5) .072(4) .406(4) .078(16)
H(111) -.017(5) .289(4) .101(4) .083(17)
H(222) -.016(6) .472(4) .100(4) .088(18)

loop_
_geom_angle_atom_site_label_1
_geom_angle_atom_site_label_2
_geom_angle_atom_site_label_3
_geom_angle
O(1) Cu O(3) 75.31(8)
O(1) Cu N(1) 91.16(7)
O(3) Cu N(1) 85.33(6)
O(1) Cu N(2) 88.84(7)
O(3) Cu N(2) 94.67(6)
Cu O(1) C(1) 125.6(2)
O(1) C(1) O(2) 124.3(3)
O(1) C(1) C(2) 118.5(3)
O(2) C(1) C(2) 117.2(3)
C(1) C(2) O(3) 112.8(3)
C(2) O(3) Cu 107.8(2)
C(2) O(3) C(3) 113.5(3)
Cu O(3) C(3) 137.6(2)
O(3) C(3) C(4) 109.6(3)
Cu N(1) C(11) 120.9(3)
Cu N(2) C(111) 121.3(2)
N(1) C(11) C(22) 122.4(3)
C(11) C(22) C(33) 119.1(3)
C(111) C(222) C(333) 118.9(4)
N(2) C(111) C(222) 122.9(3)

loop_
_geom_bond_atom_site_label_1
_geom_bond_atom_site_label_2
_geom_bond_distance
Cu O(1) 1.936(2)
Cu O(3) 2.408(2)
O(1) C(1) 1.278(3)
O(2) C(1) 1.220(4)
C(1) C(2) 1.519(5)
C(2) O(3) 1.408(4)
O(3) C(3) 1.432(4)
C(3) C(4) 1.481(3)
N(1) C(11) 1.333(3)
C(11) C(22) 1.405(6)
C(22) C(33) 1.369(4)
N(2) C(111) 1.346(4)
C(111) C(222) 1.388(4)
C(222) C(333) 1.377(5)
